data_4086792
loop_
_publ_author_name
'Iwai, Tomohiro'
'Tanaka, Ryotaro'
'Sawamura, Masaya'

_publ_section_title
;
 Synthesis, Coordination Properties, and Catalytic Application of
 Triarylmethane-Monophosphines
;
_journal_issue 23
_journal_name_full Organometallics
_journal_page_first 3959
_journal_paper_doi 10.1021/acs.organomet.6b00752
_journal_volume 35
_journal_year 2016
_chemical_formula_moiety 'C38 H31 Cl P Rh'
_chemical_formula_sum 'C38 H31 Cl P Rh'
_chemical_formula_weight 657.00
_space_group_crystal_system monoclinic
_space_group_IT_number 14
_space_group_name_Hall '-P 2ybc'
_space_group_name_H-M_alt 'P 1 21/c 1'
_symmetry_space_group_name_Hall '-P 2ybc'
_symmetry_space_group_name_H-M 'P 1 21/c 1'
_atom_sites_solution_hydrogens geom
_atom_sites_solution_primary direct
_atom_sites_solution_secondary difmap
_cell_angle_alpha 90.0000
_cell_angle_beta 118.600(3)
_cell_angle_gamma 90.0000
_cell_formula_units_Z 4
_cell_length_a 9.566(2)
_cell_length_b 36.586(8)
_cell_length_c 9.731(2)
_cell_measurement_reflns_used 8269
_cell_measurement_temperature 180
_cell_measurement_theta_max 27.50
_cell_measurement_theta_min 3.30
_cell_volume 2990.1(11)
_computing_cell_refinement 'CrystalClear-SM Expert 2.0 r16'
_computing_data_collection 'CrystalClear-SM Expert 2.0 r16 (Rigaku, 2013)'
_computing_data_reduction 'CrystalClear-SM Expert 2.0 r16'
_computing_molecular_graphics 'CrystalStructure 4.2'
_computing_publication_material 'CrystalStructure 4.2 (Rigaku, 2015)'
_computing_structure_refinement 'SHELXL Version 2014/7 (Sheldrick, 2008)'
_computing_structure_solution 'SIR2011 (Burla, et al., 2012)'
_diffrn_ambient_temperature 180
_diffrn_detector_area_resol_mean 7.314
_diffrn_measured_fraction_theta_full 0.991
_diffrn_measured_fraction_theta_max 0.991
_diffrn_measurement_device_type 'Rigaku Mercury70'
_diffrn_measurement_method \w
_diffrn_radiation_type 'Mo K\a'
_diffrn_radiation_wavelength 0.71075
_diffrn_reflns_av_R_equivalents 0.0778
_diffrn_reflns_Laue_measured_fraction_full 0.991
_diffrn_reflns_Laue_measured_fraction_max 0.991
_diffrn_reflns_limit_h_max 11
_diffrn_reflns_limit_h_min -11
_diffrn_reflns_limit_k_max 34
_diffrn_reflns_limit_k_min -44
_diffrn_reflns_limit_l_max 9
_diffrn_reflns_limit_l_min -11
_diffrn_reflns_number 21007
_diffrn_reflns_point_group_measured_fraction_full 0.991
_diffrn_reflns_point_group_measured_fraction_max 0.991
_diffrn_reflns_theta_full 25.242
_diffrn_reflns_theta_max 26.000
_diffrn_reflns_theta_min 3.263
_diffrn_standards_number 0
_exptl_absorpt_coefficient_mu 0.739
_exptl_absorpt_correction_T_max 0.929
_exptl_absorpt_correction_T_min 0.639
_exptl_absorpt_correction_type multi-scan
_exptl_absorpt_process_details 'REQAB (Rigaku, 1998)'
_exptl_crystal_colour yellow
_exptl_crystal_density_diffrn 1.459
_exptl_crystal_density_method 'not measured'
_exptl_crystal_description platelet
_exptl_crystal_F_000 1344.00
_exptl_crystal_size_max 0.200
_exptl_crystal_size_mid 0.200
_exptl_crystal_size_min 0.100
_refine_diff_density_max 0.67
_refine_diff_density_min -0.41
_refine_ls_extinction_method none
_refine_ls_goodness_of_fit_ref 0.844
_refine_ls_hydrogen_treatment constr
_refine_ls_number_parameters 370
_refine_ls_number_reflns 5809
_refine_ls_number_restraints 0
_refine_ls_R_factor_all 0.0659
_refine_ls_R_factor_gt 0.0419
_refine_ls_shift/su_max 0.001
_refine_ls_structure_factor_coef Fsqd
_refine_ls_weighting_details 'w = 1/[\s^2^(Fo^2^)+(0.0097P)^2^] where P=(Fo^2^+2Fc^2^)/3'
_refine_ls_weighting_scheme calc
_refine_ls_wR_factor_gt 0.0644
_refine_ls_wR_factor_ref 0.0696
_reflns_Friedel_coverage 0.000
_reflns_number_gt 3527
_reflns_number_total 5809
_reflns_threshold_expression F^2^>2.0\s(F^2^)
_cod_data_source_file om6b00752_si_002.cif
_cod_data_source_block RhCl(nbd)(L4)
_cod_depositor_comments 'Adding full bibliography for 4086782--4086793.cif.'
_cod_database_code 4086792

loop_
_space_group_symop_id
_space_group_symop_operation_xyz
1 +X,+Y,+Z
2 -X,1/2+Y,1/2-Z
3 -X,-Y,-Z
4 +X,-1/2-Y,-1/2+Z

loop_
_atom_site_label
_atom_site_type_symbol
_atom_site_fract_x
_atom_site_fract_y
_atom_site_fract_z
_atom_site_U_iso_or_equiv
_atom_site_adp_type
_atom_site_occupancy
_atom_site_site_symmetry_order
_atom_site_calc_flag
_atom_site_refinement_flags_posn
_atom_site_refinement_flags_adp
Rh1 Rh 0.95464(3) 0.07187(2) 0.06607(3) 0.02155(9) Uani 1 1 d . .
Cl1 Cl 0.68478(9) 0.06650(3) -0.12621(11) 0.0301(3) Uani 1 1 d . .
P1 P 0.87812(10) 0.09342(3) 0.24440(11) 0.0200(2) Uani 1 1 d . .
C1 C 1.0296(4) 0.11153(10) 0.4318(4) 0.0193(8) Uani 1 1 d . .
C2 C 1.1674(4) 0.09056(12) 0.5176(4) 0.0341(11) Uani 1 1 d . .
H1 H 1.1776 0.0674 0.4787 0.041 Uiso 1 1 calc R U
C3 C 1.2892(4) 0.10332(13) 0.6591(5) 0.0413(12) Uani 1 1 d . .
H2 H 1.3841 0.0894 0.7140 0.050 Uiso 1 1 calc R U
C4 C 1.2726(4) 0.13592(13) 0.7193(5) 0.0406(13) Uani 1 1 d . .
H3 H 1.3560 0.1446 0.8159 0.049 Uiso 1 1 calc R U
C5 C 1.1360(4) 0.15593(12) 0.6407(4) 0.0359(11) Uani 1 1 d . .
H4 H 1.1231 0.1781 0.6842 0.043 Uiso 1 1 calc R U
C6 C 1.0166(4) 0.14387(11) 0.4976(4) 0.0307(11) Uani 1 1 d . .
H5 H 0.9231 0.1582 0.4434 0.037 Uiso 1 1 calc R U
C7 C 0.7811(3) 0.06004(11) 0.3085(4) 0.0223(9) Uani 1 1 d . .
C8 C 0.7169(4) 0.02831(11) 0.2190(4) 0.0287(10) Uani 1 1 d . .
H6 H 0.7257 0.0246 0.1268 0.034 Uiso 1 1 calc R U
C9 C 0.6409(4) 0.00219(12) 0.2632(5) 0.0363(11) Uani 1 1 d . .
H7 H 0.5974 -0.0191 0.2012 0.044 Uiso 1 1 calc R U
C10 C 0.6286(4) 0.00727(12) 0.3980(5) 0.0353(11) Uani 1 1 d . .
H8 H 0.5757 -0.0104 0.4280 0.042 Uiso 1 1 calc R U
C11 C 0.6934(4) 0.03818(12) 0.4893(4) 0.0343(11) Uani 1 1 d . .
H9 H 0.6862 0.0415 0.5825 0.041 Uiso 1 1 calc R U
C12 C 0.7685(4) 0.06416(11) 0.4442(4) 0.0307(11) Uani 1 1 d . .
H10 H 0.8124 0.0853 0.5073 0.037 Uiso 1 1 calc R U
C13 C 0.7397(3) 0.13292(10) 0.1647(4) 0.0172(9) Uani 1 1 d . .
C14 C 0.7664(4) 0.16143(11) 0.0841(4) 0.0208(9) Uani 1 1 d . .
C15 C 0.6693(4) 0.19225(11) 0.0441(4) 0.0279(10) Uani 1 1 d . .
H11 H 0.6866 0.2115 -0.0117 0.033 Uiso 1 1 calc R U
C16 C 0.5488(4) 0.19575(12) 0.0829(4) 0.0323(11) Uani 1 1 d . .
H12 H 0.4863 0.2174 0.0574 0.039 Uiso 1 1 calc R U
C17 C 0.5207(4) 0.16716(12) 0.1596(4) 0.0287(10) Uani 1 1 d . .
H13 H 0.4360 0.1687 0.1842 0.034 Uiso 1 1 calc R U
C18 C 0.6169(4) 0.13624(11) 0.2007(4) 0.0249(10) Uani 1 1 d . .
H14 H 0.5977 0.1169 0.2548 0.030 Uiso 1 1 calc R U
C19 C 0.8898(4) 0.16084(10) 0.0255(4) 0.0232(9) Uani 1 1 d . .
H15 H 0.9330 0.1355 0.0372 0.028 Uiso 1 1 calc R U
C20 C 1.0287(4) 0.18724(11) 0.1063(5) 0.0251(9) Uani 1 1 d . .
C21 C 1.1483(4) 0.18847(11) 0.2614(4) 0.0279(10) Uani 1 1 d . .
H16 H 1.1496 0.1714 0.3355 0.033 Uiso 1 1 calc R U
C22 C 1.2666(4) 0.21529(13) 0.3068(5) 0.0393(12) Uani 1 1 d . .
H17 H 1.3496 0.2162 0.4121 0.047 Uiso 1 1 calc R U
C23 C 1.2636(4) 0.24027(13) 0.2003(5) 0.0413(12) Uani 1 1 d . .
H18 H 1.3423 0.2589 0.2330 0.050 Uiso 1 1 calc R U
C24 C 1.1460(4) 0.23849(12) 0.0447(5) 0.0402(12) Uani 1 1 d . .
H19 H 1.1454 0.2556 -0.0292 0.048 Uiso 1 1 calc R U
C25 C 1.0306(4) 0.21195(11) -0.0019(5) 0.0292(10) Uani 1 1 d . .
C26 C 0.9012(4) 0.20233(11) -0.1582(5) 0.0286(10) Uani 1 1 d . .
C27 C 0.8568(5) 0.21796(13) -0.3040(5) 0.0414(12) Uani 1 1 d . .
H20 H 0.9110 0.2388 -0.3133 0.050 Uiso 1 1 calc R U
C28 C 0.7312(5) 0.20234(14) -0.4356(5) 0.0454(13) Uani 1 1 d . .
H21 H 0.7000 0.2122 -0.5365 0.055 Uiso 1 1 calc R U
C29 C 0.6517(5) 0.17233(13) -0.4187(5) 0.0438(13) Uani 1 1 d . .
H22 H 0.5654 0.1620 -0.5091 0.053 Uiso 1 1 calc R U
C30 C 0.6945(4) 0.15728(12) -0.2752(5) 0.0361(11) Uani 1 1 d . .
H23 H 0.6381 0.1369 -0.2660 0.043 Uiso 1 1 calc R U
C31 C 0.8211(4) 0.17217(11) -0.1436(4) 0.0270(10) Uani 1 1 d . .
C32 C 1.2064(4) 0.09528(12) 0.0257(5) 0.0316(10) Uani 1 1 d . .
H24 H 1.2390 0.1198 0.0053 0.038 Uiso 1 1 calc R U
C33 C 1.1934(3) 0.09090(11) 0.1748(4) 0.0278(10) Uani 1 1 d . .
H25 H 1.1869 0.1099 0.2380 0.033 Uiso 1 1 calc R U
C34 C 1.1929(3) 0.05323(12) 0.2001(4) 0.0282(10) Uani 1 1 d . .
H26 H 1.1836 0.0416 0.2826 0.034 Uiso 1 1 calc R U
C35 C 1.2105(4) 0.03469(11) 0.0693(4) 0.0304(10) Uani 1 1 d . .
H27 H 1.2460 0.0086 0.0858 0.036 Uiso 1 1 calc R U
C36 C 1.0492(4) 0.04327(11) -0.0745(4) 0.0295(10) Uani 1 1 d . .
H28 H 0.9669 0.0263 -0.1341 0.035 Uiso 1 1 calc R U
C37 C 1.0477(4) 0.07985(11) -0.0992(4) 0.0301(11) Uani 1 1 d . .
H29 H 0.9634 0.0934 -0.1795 0.036 Uiso 1 1 calc R U
C38 C 1.3162(4) 0.06242(12) 0.0432(5) 0.0407(12) Uani 1 1 d . .
H30 H 1.3241 0.0575 -0.0529 0.049 Uiso 1 1 calc R U
H31 H 1.4237 0.0647 0.1347 0.049 Uiso 1 1 calc R U

loop_
_atom_site_aniso_label
_atom_site_aniso_U_11
_atom_site_aniso_U_22
_atom_site_aniso_U_33
_atom_site_aniso_U_23
_atom_site_aniso_U_13
_atom_site_aniso_U_12
Rh1 0.02043(14) 0.0216(2) 0.02307(17) -0.00119(15) 0.01075(12) 0.00012(14)
Cl1 0.0234(5) 0.0299(7) 0.0300(5) 0.0002(5) 0.0071(4) -0.0016(4)
P1 0.0193(5) 0.0196(7) 0.0212(5) 0.0013(5) 0.0099(4) -0.0003(4)
C1 0.0199(18) 0.019(2) 0.023(2) 0.0034(18) 0.0134(15) -0.0017(16)
C2 0.032(2) 0.031(3) 0.034(2) -0.001(2) 0.0115(19) 0.0047(19)
C3 0.027(2) 0.054(4) 0.031(3) 0.001(2) 0.0043(19) 0.005(2)
C4 0.034(2) 0.059(4) 0.022(2) -0.007(2) 0.0077(19) -0.014(2)
C5 0.044(2) 0.032(3) 0.030(2) -0.007(2) 0.016(2) -0.004(2)
C6 0.027(2) 0.033(3) 0.028(2) 0.000(2) 0.0099(18) 0.0016(18)
C7 0.0181(18) 0.023(3) 0.024(2) 0.0047(18) 0.0085(16) 0.0043(15)
C8 0.035(2) 0.024(3) 0.035(2) 0.002(2) 0.0225(19) 0.0046(18)
C9 0.042(2) 0.022(3) 0.054(3) 0.000(2) 0.029(2) -0.0056(19)
C10 0.037(2) 0.031(3) 0.050(3) 0.011(2) 0.031(2) -0.0029(19)
C11 0.037(2) 0.046(3) 0.027(2) 0.003(2) 0.0213(19) -0.007(2)
C12 0.036(2) 0.031(3) 0.025(2) -0.003(2) 0.0153(18) -0.0044(19)
C13 0.0159(17) 0.013(2) 0.021(2) -0.0014(17) 0.0070(15) -0.0003(14)
C14 0.0215(18) 0.020(3) 0.019(2) -0.0030(17) 0.0087(16) 0.0005(16)
C15 0.036(2) 0.026(3) 0.029(2) 0.0025(19) 0.0212(18) 0.0024(18)
C16 0.029(2) 0.028(3) 0.036(3) -0.005(2) 0.0124(19) 0.0103(18)
C17 0.023(2) 0.031(3) 0.030(2) -0.003(2) 0.0117(17) 0.0022(18)
C18 0.0266(19) 0.025(3) 0.023(2) -0.0022(18) 0.0121(17) -0.0009(17)
C19 0.035(2) 0.013(3) 0.028(2) 0.0005(18) 0.0199(17) 0.0039(17)
C20 0.029(2) 0.019(3) 0.036(2) -0.001(2) 0.0231(18) 0.0034(17)
C21 0.035(2) 0.022(3) 0.036(2) 0.000(2) 0.0245(19) 0.0009(18)
C22 0.033(2) 0.047(4) 0.045(3) -0.013(3) 0.024(2) -0.002(2)
C23 0.042(2) 0.031(3) 0.062(3) -0.006(3) 0.034(2) -0.010(2)
C24 0.054(3) 0.026(3) 0.057(3) 0.000(2) 0.041(2) -0.007(2)
C25 0.034(2) 0.019(3) 0.040(3) 0.002(2) 0.0215(19) 0.0057(18)
C26 0.038(2) 0.020(3) 0.039(3) 0.005(2) 0.027(2) 0.0063(18)
C27 0.058(3) 0.035(3) 0.044(3) 0.014(2) 0.035(2) 0.008(2)
C28 0.058(3) 0.047(4) 0.034(3) 0.010(2) 0.024(2) 0.018(2)
C29 0.049(3) 0.047(4) 0.028(2) 0.000(2) 0.012(2) 0.006(2)
C30 0.051(3) 0.026(3) 0.033(3) 0.002(2) 0.022(2) 0.002(2)
C31 0.035(2) 0.019(3) 0.031(2) 0.005(2) 0.0195(19) 0.0084(18)
C32 0.034(2) 0.024(3) 0.044(3) 0.002(2) 0.0240(19) -0.0033(18)
C33 0.0237(19) 0.025(3) 0.038(2) -0.003(2) 0.0171(18) 0.0023(17)
C34 0.026(2) 0.029(3) 0.032(2) 0.006(2) 0.0160(18) 0.0064(18)
C35 0.034(2) 0.022(3) 0.043(3) 0.000(2) 0.024(2) 0.0025(18)
C36 0.031(2) 0.033(3) 0.035(2) -0.010(2) 0.0245(18) -0.002(2)
C37 0.032(2) 0.036(3) 0.028(2) -0.001(2) 0.0192(18) 0.0001(19)
C38 0.040(2) 0.042(4) 0.051(3) -0.010(2) 0.030(2) -0.002(2)

loop_
_atom_type_symbol
_atom_type_description
_atom_type_scat_dispersion_real
_atom_type_scat_dispersion_imag
_atom_type_scat_source
C C 0.0033 0.0016
;
International Tables for Crystallography
(Vol. C, Tables 4.2.6.8 and 6.1.1.4)
;
H H 0.0000 0.0000
;
International Tables for Crystallography
(Vol. C, Table 6.1.1.4)
;
Cl Cl 0.1484 0.1585
;
International Tables for Crystallography
(Vol. C, Tables 4.2.6.8 and 6.1.1.4)
;
P P 0.1023 0.0942
;
International Tables for Crystallography
(Vol. C, Tables 4.2.6.8 and 6.1.1.4)
;
Rh Rh -1.1178 0.9187
;
International Tables for Crystallography
(Vol. C, Tables 4.2.6.8 and 6.1.1.4)
;

loop_
_geom_angle_atom_site_label_1
_geom_angle_atom_site_label_2
_geom_angle_atom_site_label_3
_geom_angle
C33 Rh1 C34 38.49(13)
C33 Rh1 C37 66.75(14)
C34 Rh1 C37 78.50(15)
C33 Rh1 C36 78.70(14)
C34 Rh1 C36 66.10(14)
C37 Rh1 C36 35.73(13)
C33 Rh1 P1 99.50(11)
C34 Rh1 P1 106.24(11)
C37 Rh1 P1 152.25(11)
C36 Rh1 P1 169.83(11)
C33 Rh1 Cl1 158.31(11)
C34 Rh1 Cl1 154.69(12)
C37 Rh1 Cl1 95.93(9)
C36 Rh1 Cl1 94.90(10)
P1 Rh1 Cl1 90.25(4)
C7 P1 C1 101.12(16)
C7 P1 C13 106.66(15)
C1 P1 C13 101.57(16)
C7 P1 Rh1 115.13(14)
C1 P1 Rh1 119.10(12)
C13 P1 Rh1 111.63(12)
C6 C1 C2 117.5(3)
C6 C1 P1 124.7(3)
C2 C1 P1 117.8(3)
C3 C2 C1 120.6(4)
C3 C2 H1 119.7
C1 C2 H1 119.7
C4 C3 C2 120.1(4)
C4 C3 H2 120.0
C2 C3 H2 120.0
C5 C4 C3 120.1(4)
C5 C4 H3 120.0
C3 C4 H3 120.0
C4 C5 C6 120.0(4)
C4 C5 H4 120.0
C6 C5 H4 120.0
C1 C6 C5 121.7(4)
C1 C6 H5 119.1
C5 C6 H5 119.1
C12 C7 C8 117.9(4)
C12 C7 P1 123.0(3)
C8 C7 P1 119.1(3)
C9 C8 C7 121.0(4)
C9 C8 H6 119.5
C7 C8 H6 119.5
C10 C9 C8 119.8(4)
C10 C9 H7 120.1
C8 C9 H7 120.1
C9 C10 C11 120.1(4)
C9 C10 H8 120.0
C11 C10 H8 120.0
C12 C11 C10 119.9(4)
C12 C11 H9 120.1
C10 C11 H9 120.1
C11 C12 C7 121.4(4)
C11 C12 H10 119.3
C7 C12 H10 119.3
C18 C13 C14 118.8(3)
C18 C13 P1 119.0(3)
C14 C13 P1 121.9(3)
C15 C14 C13 118.9(3)
C15 C14 C19 115.8(3)
C13 C14 C19 125.1(3)
C16 C15 C14 122.1(4)
C16 C15 H11 119.0
C14 C15 H11 119.0
C15 C16 C17 118.7(4)
C15 C16 H12 120.6
C17 C16 H12 120.6
C16 C17 C18 119.8(4)
C16 C17 H13 120.1
C18 C17 H13 120.1
C13 C18 C17 121.6(4)
C13 C18 H14 119.2
C17 C18 H14 119.2
C31 C19 C20 101.8(3)
C31 C19 C14 112.9(3)
C20 C19 C14 115.8(3)
C31 C19 H15 108.6
C20 C19 H15 108.6
C14 C19 H15 108.6
C21 C20 C25 119.8(4)
C21 C20 C19 129.9(4)
C25 C20 C19 110.2(3)
C20 C21 C22 119.0(4)
C20 C21 H16 120.5
C22 C21 H16 120.5
C23 C22 C21 120.5(4)
C23 C22 H17 119.8
C21 C22 H17 119.8
C22 C23 C24 120.4(4)
C22 C23 H18 119.8
C24 C23 H18 119.8
C25 C24 C23 119.7(4)
C25 C24 H19 120.1
C23 C24 H19 120.1
C24 C25 C20 120.5(4)
C24 C25 C26 130.9(4)
C20 C25 C26 108.5(3)
C31 C26 C27 121.1(4)
C31 C26 C25 108.4(4)
C27 C26 C25 130.5(4)
C28 C27 C26 118.4(4)
C28 C27 H20 120.8
C26 C27 H20 120.8
C29 C28 C27 119.8(4)
C29 C28 H21 120.1
C27 C28 H21 120.1
C30 C29 C28 121.7(4)
C30 C29 H22 119.2
C28 C29 H22 119.2
C29 C30 C31 119.2(4)
C29 C30 H23 120.4
C31 C30 H23 120.4
C30 C31 C26 119.9(4)
C30 C31 C19 129.2(4)
C26 C31 C19 110.9(3)
C33 C32 C37 102.4(3)
C33 C32 C38 100.0(3)
C37 C32 C38 99.4(3)
C33 C32 H24 117.3
C37 C32 H24 117.3
C38 C32 H24 117.3
C34 C33 C32 106.3(3)
C34 C33 Rh1 70.84(19)
C32 C33 Rh1 96.8(2)
C34 C33 H25 126.9
C32 C33 H25 126.9
Rh1 C33 H25 100.0
C33 C34 C35 106.3(4)
C33 C34 Rh1 70.67(19)
C35 C34 Rh1 98.3(2)
C33 C34 H26 126.8
C35 C34 H26 126.8
Rh1 C34 H26 98.9
C34 C35 C38 100.9(3)
C34 C35 C36 101.9(3)
C38 C35 C36 99.7(3)
C34 C35 H27 117.2
C38 C35 H27 117.2
C36 C35 H27 117.2
C37 C36 C35 106.4(3)
C37 C36 Rh1 70.9(2)
C35 C36 Rh1 93.6(2)
C37 C36 H28 126.8
C35 C36 H28 126.8
Rh1 C36 H28 102.7
C36 C37 C32 107.5(3)
C36 C37 Rh1 73.3(2)
C32 C37 Rh1 93.6(2)
C36 C37 H29 126.2
C32 C37 H29 126.2
Rh1 C37 H29 100.9
C35 C38 C32 93.7(3)
C35 C38 H30 113.0
C32 C38 H30 113.0
C35 C38 H31 113.0
C32 C38 H31 113.0
H30 C38 H31 110.4

loop_
_geom_bond_atom_site_label_1
_geom_bond_atom_site_label_2
_geom_bond_distance
Rh1 C33 2.123(3)
Rh1 C34 2.125(3)
Rh1 C37 2.199(4)
Rh1 C36 2.229(4)
Rh1 P1 2.3205(11)
Rh1 Cl1 2.3621(9)
P1 C7 1.816(4)
P1 C1 1.826(4)
P1 C13 1.860(3)
C1 C6 1.379(5)
C1 C2 1.403(4)
C2 C3 1.391(5)
C2 H1 0.9500
C3 C4 1.372(6)
C3 H2 0.9500
C4 C5 1.368(5)
C4 H3 0.9500
C5 C6 1.384(5)
C5 H4 0.9500
C6 H5 0.9500
C7 C12 1.390(5)
C7 C8 1.404(5)
C8 C9 1.388(5)
C8 H6 0.9500
C9 C10 1.384(5)
C9 H7 0.9500
C10 C11 1.387(5)
C10 H8 0.9500
C11 C12 1.383(5)
C11 H9 0.9500
C12 H10 0.9500
C13 C18 1.383(5)
C13 C14 1.400(5)
C14 C15 1.392(5)
C14 C19 1.537(4)
C15 C16 1.380(5)
C15 H11 0.9500
C16 C17 1.384(5)
C16 H12 0.9500
C17 C18 1.390(5)
C17 H13 0.9500
C18 H14 0.9500
C19 C31 1.509(5)
C19 C20 1.522(5)
C19 H15 1.0000
C20 C21 1.392(5)
C20 C25 1.394(5)
C21 C22 1.400(5)
C21 H16 0.9500
C22 C23 1.372(6)
C22 H17 0.9500
C23 C24 1.390(5)
C23 H18 0.9500
C24 C25 1.374(5)
C24 H19 0.9500
C25 C26 1.472(5)
C26 C31 1.389(5)
C26 C27 1.394(5)
C27 C28 1.392(5)
C27 H20 0.9500
C28 C29 1.389(6)
C28 H21 0.9500
C29 C30 1.369(5)
C29 H22 0.9500
C30 C31 1.386(5)
C30 H23 0.9500
C32 C33 1.523(5)
C32 C37 1.528(5)
C32 C38 1.551(5)
C32 H24 1.0000
C33 C34 1.400(5)
C33 H25 0.9500
C34 C35 1.521(5)
C34 H26 0.9500
C35 C38 1.537(5)
C35 C36 1.540(5)
C35 H27 1.0000
C36 C37 1.359(5)
C36 H28 0.9500
C37 H29 0.9500
C38 H30 0.9900
C38 H31 0.9900

loop_
_geom_torsion_atom_site_label_1
_geom_torsion_atom_site_label_2
_geom_torsion_atom_site_label_3
_geom_torsion_atom_site_label_4
_geom_torsion
C7 P1 C1 C6 -99.5(4)
C13 P1 C1 C6 10.3(4)
Rh1 P1 C1 C6 133.3(3)
C7 P1 C1 C2 78.5(3)
C13 P1 C1 C2 -171.7(3)
Rh1 P1 C1 C2 -48.7(3)
C6 C1 C2 C3 -3.7(6)
P1 C1 C2 C3 178.2(3)
C1 C2 C3 C4 2.8(6)
C2 C3 C4 C5 0.1(7)
C3 C4 C5 C6 -2.1(6)
C2 C1 C6 C5 1.8(6)
P1 C1 C6 C5 179.8(3)
C4 C5 C6 C1 1.1(6)
C1 P1 C7 C12 31.1(3)
C13 P1 C7 C12 -74.7(3)
Rh1 P1 C7 C12 160.9(2)
C1 P1 C7 C8 -148.1(3)
C13 P1 C7 C8 106.1(3)
Rh1 P1 C7 C8 -18.3(3)
C12 C7 C8 C9 1.1(5)
P1 C7 C8 C9 -179.6(3)
C7 C8 C9 C10 -0.4(6)
C8 C9 C10 C11 -0.6(6)
C9 C10 C11 C12 0.8(6)
C10 C11 C12 C7 -0.1(6)
C8 C7 C12 C11 -0.9(5)
P1 C7 C12 C11 179.9(3)
C7 P1 C13 C18 16.6(3)
C1 P1 C13 C18 -88.8(3)
Rh1 P1 C13 C18 143.2(3)
C7 P1 C13 C14 -170.5(3)
C1 P1 C13 C14 84.0(3)
Rh1 P1 C13 C14 -44.0(3)
C18 C13 C14 C15 0.5(5)
P1 C13 C14 C15 -172.3(3)
C18 C13 C14 C19 -175.5(3)
P1 C13 C14 C19 11.7(5)
C13 C14 C15 C16 0.7(6)
C19 C14 C15 C16 177.1(3)
C14 C15 C16 C17 -2.1(6)
C15 C16 C17 C18 2.2(6)
C14 C13 C18 C17 -0.4(5)
P1 C13 C18 C17 172.7(3)
C16 C17 C18 C13 -1.0(6)
C15 C14 C19 C31 -45.5(5)
C13 C14 C19 C31 130.6(4)
C15 C14 C19 C20 71.4(4)
C13 C14 C19 C20 -112.5(4)
C31 C19 C20 C21 -173.2(4)
C14 C19 C20 C21 63.9(5)
C31 C19 C20 C25 3.9(4)
C14 C19 C20 C25 -119.0(4)
C25 C20 C21 C22 1.5(6)
C19 C20 C21 C22 178.4(4)
C20 C21 C22 C23 0.8(6)
C21 C22 C23 C24 -2.2(7)
C22 C23 C24 C25 1.2(7)
C23 C24 C25 C20 1.2(6)
C23 C24 C25 C26 -175.1(4)
C21 C20 C25 C24 -2.6(6)
C19 C20 C25 C24 180.0(3)
C21 C20 C25 C26 174.5(3)
C19 C20 C25 C26 -2.9(4)
C24 C25 C26 C31 177.3(4)
C20 C25 C26 C31 0.6(5)
C24 C25 C26 C27 -1.4(8)
C20 C25 C26 C27 -178.1(4)
C31 C26 C27 C28 -0.8(6)
C25 C26 C27 C28 177.7(4)
C26 C27 C28 C29 1.3(7)
C27 C28 C29 C30 -0.6(7)
C28 C29 C30 C31 -0.5(7)
C29 C30 C31 C26 1.0(6)
C29 C30 C31 C19 179.5(4)
C27 C26 C31 C30 -0.3(6)
C25 C26 C31 C30 -179.1(3)
C27 C26 C31 C19 -179.1(4)
C25 C26 C31 C19 2.1(4)
C20 C19 C31 C30 177.7(4)
C14 C19 C31 C30 -57.4(6)
C20 C19 C31 C26 -3.6(4)
C14 C19 C31 C26 121.3(4)
C37 C32 C33 C34 66.8(3)
C38 C32 C33 C34 -35.3(3)
C37 C32 C33 Rh1 -5.2(3)
C38 C32 C33 Rh1 -107.3(2)
C32 C33 C34 C35 1.6(3)
Rh1 C33 C34 C35 93.3(2)
C32 C33 C34 Rh1 -91.7(2)
C33 C34 C35 C38 33.1(3)
Rh1 C34 C35 C38 105.3(3)
C33 C34 C35 C36 -69.3(3)
Rh1 C34 C35 C36 2.9(3)
C34 C35 C36 C37 68.4(4)
C38 C35 C36 C37 -34.9(4)
C34 C35 C36 Rh1 -2.8(3)
C38 C35 C36 Rh1 -106.1(3)
C35 C36 C37 C32 0.4(4)
Rh1 C36 C37 C32 88.6(3)
C35 C36 C37 Rh1 -88.1(3)
C33 C32 C37 C36 -68.7(4)
C38 C32 C37 C36 33.9(4)
C33 C32 C37 Rh1 5.0(3)
C38 C32 C37 Rh1 107.5(3)
C34 C35 C38 C32 -51.8(3)
C36 C35 C38 C32 52.4(3)
C33 C32 C38 C35 52.5(3)
C37 C32 C38 C35 -52.1(3)
